data_7042406
loop_
_publ_author_name
'Aulakh, Darpandeep'
'Nicoletta, Anthony P.'
'Pyser, Joshua B.'
'Varghese, Juby R.'
'Wriedt, Mario'

_publ_section_title
;
 Design, structural diversity and properties of novel zwitterionic
 metal--organic frameworks
;
_journal_name_full 'Dalton Trans.'
_journal_paper_doi 10.1039/C7DT00292K
_journal_year 2017
_chemical_formula_sum 'C15 H19 Co N O11'
_chemical_formula_weight 448.24
_chemical_name_systematic
;
 ?
;
_space_group_crystal_system monoclinic
_space_group_IT_number 14
_space_group_name_Hall '-P 2ybc'
_space_group_name_H-M_alt 'P 1 21/c 1'
_symmetry_space_group_name_Hall '-P 2ybc'
_symmetry_space_group_name_H-M 'P 1 21/c 1'
_atom_sites_solution_hydrogens mixed
_audit_block_doi 10.5517/ccdc.csd.cc1jyzhy
_audit_creation_method SHELXL-2013
_audit_update_record
;
2017-02-24 deposited with the CCDC.
2017-03-03 downloaded from the CCDC.
;
_cell_angle_alpha 90
_cell_angle_beta 116.9244(18)
_cell_angle_gamma 90
_cell_formula_units_Z 4
_cell_length_a 11.2047(8)
_cell_length_b 14.5919(9)
_cell_length_c 11.9668(7)
_cell_measurement_reflns_used 22831
_cell_measurement_temperature 170(2)
_cell_measurement_theta_max 28.288
_cell_measurement_theta_min 2.039
_cell_volume 1744.5(2)
_computing_cell_refinement 'APEX2 (Bruker, 2013)'
_computing_data_collection 'APEX2 (Bruker, 2013)'
_computing_data_reduction 'APEX2 (Bruker, 2013)'
_computing_molecular_graphics Diamond
_computing_publication_material 'SHELXT-2014/6 (Sheldrick, 2014)'
_computing_structure_refinement 'SHELXL-2014/6 (Sheldrick, 2014)'
_computing_structure_solution 'SHELXT-2014/6 (Sheldrick, 2014)'
_diffrn_ambient_temperature 170(2)
_diffrn_measured_fraction_theta_full 0.998
_diffrn_measured_fraction_theta_max 0.999
_diffrn_measurement_device_type 'Bruker APEX II CCD area detector'
_diffrn_measurement_method 'omega scans'
_diffrn_radiation_type MoK\a
_diffrn_radiation_wavelength 0.71073
_diffrn_reflns_av_R_equivalents 0.0370
_diffrn_reflns_av_unetI/netI 0.0242
_diffrn_reflns_Laue_measured_fraction_full 0.998
_diffrn_reflns_Laue_measured_fraction_max 0.999
_diffrn_reflns_limit_h_max 14
_diffrn_reflns_limit_h_min -14
_diffrn_reflns_limit_k_max 19
_diffrn_reflns_limit_k_min -19
_diffrn_reflns_limit_l_max 15
_diffrn_reflns_limit_l_min -15
_diffrn_reflns_number 22831
_diffrn_reflns_point_group_measured_fraction_full 0.998
_diffrn_reflns_point_group_measured_fraction_max 0.999
_diffrn_reflns_theta_full 25.242
_diffrn_reflns_theta_max 28.288
_diffrn_reflns_theta_min 2.039
_diffrn_source 'fine-focus sealed tube'
_exptl_absorpt_coefficient_mu 1.048
_exptl_absorpt_correction_T_max 0.926
_exptl_absorpt_correction_T_min 0.863
_exptl_absorpt_correction_type multi-scan
_exptl_absorpt_process_details 'SADABS (Sheldrick 2014)'
_exptl_crystal_colour pink
_exptl_crystal_density_diffrn 1.707
_exptl_crystal_description plates
_exptl_crystal_F_000 924
_exptl_crystal_size_max 0.2
_exptl_crystal_size_mid 0.15
_exptl_crystal_size_min 0.11
_refine_diff_density_max 0.571
_refine_diff_density_min -0.336
_refine_diff_density_rms 0.058
_refine_ls_extinction_method none
_refine_ls_goodness_of_fit_ref 1.030
_refine_ls_hydrogen_treatment constr
_refine_ls_matrix_type full
_refine_ls_number_parameters 254
_refine_ls_number_reflns 4328
_refine_ls_number_restraints 0
_refine_ls_restrained_S_all 1.030
_refine_ls_R_factor_all 0.0315
_refine_ls_R_factor_gt 0.0267
_refine_ls_shift/su_max 0.001
_refine_ls_shift/su_mean 0.000
_refine_ls_structure_factor_coef Fsqd
_refine_ls_weighting_details 'w=1/[\s^2^(Fo^2^)+(0.0340P)^2^+0.9903P] where P=(Fo^2^+2Fc^2^)/3'
_refine_ls_weighting_scheme calc
_refine_ls_wR_factor_gt 0.0680
_refine_ls_wR_factor_ref 0.0707
_reflns_Friedel_coverage 0.000
_reflns_number_gt 3857
_reflns_number_total 4328
_reflns_threshold_expression 'I > 2\s(I)'
_cod_data_source_file c7dt00292k2.cif
_cod_data_source_block an149
_cod_database_code 7042406
_shelx_space_group_comment
;
The symmetry employed for this shelxl refinement is uniquely defined
by the following loop, which should always be used as a source of
symmetry information in preference to the above space-group names.
They are only intended as comments.
;
_shelxl_version_number 2013-3

loop_
_space_group_symop_operation_xyz
'x, y, z'
'-x, y+1/2, -z+1/2'
'-x, -y, -z'
'x, -y-1/2, z-1/2'

loop_
_atom_site_label
_atom_site_type_symbol
_atom_site_fract_x
_atom_site_fract_y
_atom_site_fract_z
_atom_site_U_iso_or_equiv
_atom_site_adp_type
_atom_site_occupancy
_atom_site_site_symmetry_order
_atom_site_calc_flag
_atom_site_refinement_flags_posn
_atom_site_refinement_flags_adp
Co1 Co 0.99900(2) 0.86324(2) 0.71639(2) 0.01373(6) Uani 1 1 d . .
O1 O 0.79021(10) 0.86702(7) 0.61220(10) 0.0189(2) Uani 1 1 d . .
O2 O 0.87894(10) 0.94826(7) 0.78563(10) 0.0185(2) Uani 1 1 d . .
O3 O 0.31804(12) 0.77578(8) 0.46444(14) 0.0365(3) Uani 1 1 d . .
O4 O 0.16845(10) 0.87729(7) 0.46245(10) 0.0184(2) Uani 1 1 d . .
O5 O 0.18826(13) 1.40605(8) 0.34766(11) 0.0326(3) Uani 1 1 d . .
O6 O 0.34470(11) 1.50046(7) 0.47923(10) 0.0239(2) Uani 1 1 d . .
N1 N 0.42615(12) 1.20404(8) 0.70763(10) 0.0142(2) Uani 1 1 d . .
C1 C 0.77722(14) 0.91948(9) 0.69031(13) 0.0149(3) Uani 1 1 d . .
C2 C 0.63929(13) 0.94522(9) 0.66959(12) 0.0135(2) Uani 1 1 d . .
C3 C 0.53032(14) 0.89264(9) 0.59030(12) 0.0137(2) Uani 1 1 d . .
H3 H 0.5434 0.8421 0.5471 0.016 Uiso 1 1 calc R U
C5 C 0.28686(14) 0.85137(9) 0.49314(14) 0.0162(3) Uani 1 1 d . .
C6 C 0.38231(14) 0.98847(9) 0.63610(13) 0.0144(3) Uani 1 1 d . .
H6 H 0.2948 1.0037 0.6241 0.017 Uiso 1 1 calc R U
C7 C 0.49206(14) 1.04110(9) 0.71643(12) 0.0137(3) Uani 1 1 d . .
C8 C 0.61950(14) 1.01919(9) 0.73316(13) 0.0148(3) Uani 1 1 d . .
H8 H 0.6939 1.0548 0.7883 0.018 Uiso 1 1 calc R U
C9 C 0.47400(15) 1.12068(9) 0.78814(13) 0.0167(3) Uani 1 1 d . .
H9A H 0.4084 1.1038 0.8188 0.020 Uiso 1 1 calc R U
H9B H 0.5603 1.1343 0.8619 0.020 Uiso 1 1 calc R U
C14 C 0.51485(14) 1.25566(10) 0.68812(13) 0.0172(3) Uani 1 1 d . .
H14 H 0.6073 1.2405 0.7293 0.021 Uiso 1 1 calc R U
C10 C 0.29480(14) 1.22427(9) 0.65190(13) 0.0174(3) Uani 1 1 d . .
H10 H 0.2345 1.1883 0.6693 0.021 Uiso 1 1 calc R U
C11 C 0.24727(14) 1.29670(10) 0.56983(14) 0.0182(3) Uani 1 1 d . .
H11 H 0.1543 1.3104 0.5297 0.022 Uiso 1 1 calc R U
C12 C 0.33625(14) 1.34956(9) 0.54624(13) 0.0156(3) Uani 1 1 d . .
C13 C 0.47239(14) 1.33023(10) 0.60893(13) 0.0169(3) Uani 1 1 d . .
H13 H 0.5352 1.3678 0.5974 0.020 Uiso 1 1 calc R U
C4 C 0.40175(13) 0.91349(9) 0.57364(12) 0.0135(2) Uani 1 1 d . .
C15 C 0.28512(15) 1.42621(9) 0.45089(13) 0.0174(3) Uani 1 1 d . .
O1W O 1.07023(15) 0.79654(8) 0.61111(13) 0.0359(3) Uani 1 1 d . .
H1WA H 1.0691 0.7398 0.5991 0.043 Uiso 1 1 d R U
H1WB H 1.0941 0.8245 0.5632 0.043 Uiso 1 1 d R U
O2W O 1.16721(11) 0.86840(7) 0.88159(11) 0.0254(3) Uani 1 1 d . .
H2WA H 1.2193 0.9092 0.8801 0.038 Uiso 1 1 d R U
H2WB H 1.2077 0.8180 0.8964 0.038 Uiso 1 1 d R U
O3W O 0.97079(10) 0.73411(7) 0.78392(10) 0.0197(2) Uani 1 1 d . .
H3WA H 0.9195 0.6950 0.7335 0.024 Uiso 1 1 d R U
H3WB H 1.0357 0.7046 0.8379 0.024 Uiso 1 1 d R U
O4W O 1.03789(11) 0.98740(7) 0.64794(9) 0.0185(2) Uani 1 1 d . .
H4WA H 0.9697 1.0174 0.6004 0.022 Uiso 1 1 d R U
H4WB H 1.0809 1.0224 0.7087 0.022 Uiso 1 1 d R U
O5W O 1.06965(13) 0.61508(8) 0.57360(11) 0.0304(3) Uani 1 1 d . .
H5WA H 1.0807 0.5671 0.6159 0.037 Uiso 1 1 d R U
H5WB H 1.0856 0.6007 0.5137 0.037 Uiso 1 1 d R U

loop_
_atom_site_aniso_label
_atom_site_aniso_U_11
_atom_site_aniso_U_22
_atom_site_aniso_U_33
_atom_site_aniso_U_23
_atom_site_aniso_U_13
_atom_site_aniso_U_12
Co1 0.01194(10) 0.01163(10) 0.01627(10) -0.00032(7) 0.00519(7) 0.00048(6)
O1 0.0153(5) 0.0188(5) 0.0212(5) -0.0048(4) 0.0070(4) 0.0025(4)
O2 0.0132(5) 0.0197(5) 0.0200(5) -0.0035(4) 0.0052(4) 0.0000(4)
O3 0.0185(6) 0.0209(6) 0.0656(9) -0.0205(6) 0.0151(6) -0.0046(4)
O4 0.0127(5) 0.0185(5) 0.0219(5) -0.0007(4) 0.0059(4) 0.0001(4)
O5 0.0354(7) 0.0189(5) 0.0226(6) 0.0036(4) -0.0053(5) -0.0054(5)
O6 0.0227(5) 0.0147(5) 0.0253(5) 0.0029(4) 0.0031(4) -0.0005(4)
N1 0.0179(6) 0.0105(5) 0.0135(5) -0.0009(4) 0.0065(4) 0.0023(4)
C1 0.0147(6) 0.0117(6) 0.0178(6) 0.0023(5) 0.0070(5) 0.0014(5)
C2 0.0132(6) 0.0121(6) 0.0150(6) 0.0020(5) 0.0063(5) 0.0016(5)
C3 0.0168(6) 0.0102(6) 0.0147(6) 0.0006(5) 0.0078(5) 0.0012(5)
C5 0.0155(6) 0.0136(6) 0.0193(7) -0.0008(5) 0.0077(5) -0.0020(5)
C6 0.0139(6) 0.0127(6) 0.0168(6) 0.0028(5) 0.0071(5) 0.0026(5)
C7 0.0184(7) 0.0098(6) 0.0129(6) 0.0024(5) 0.0071(5) 0.0030(5)
C8 0.0158(6) 0.0120(6) 0.0144(6) 0.0013(5) 0.0048(5) 0.0001(5)
C9 0.0232(7) 0.0122(6) 0.0141(6) 0.0011(5) 0.0080(5) 0.0042(5)
C14 0.0142(6) 0.0177(6) 0.0183(6) -0.0003(5) 0.0060(5) 0.0027(5)
C10 0.0161(7) 0.0153(6) 0.0210(7) -0.0021(5) 0.0085(5) -0.0007(5)
C11 0.0141(6) 0.0161(6) 0.0208(7) -0.0011(5) 0.0047(5) 0.0021(5)
C12 0.0191(7) 0.0106(6) 0.0138(6) -0.0025(5) 0.0047(5) 0.0019(5)
C13 0.0172(7) 0.0157(6) 0.0181(6) -0.0005(5) 0.0083(5) -0.0002(5)
C4 0.0144(6) 0.0109(6) 0.0142(6) 0.0019(5) 0.0057(5) 0.0000(5)
C15 0.0186(7) 0.0139(6) 0.0169(6) 0.0005(5) 0.0056(5) 0.0034(5)
O1W 0.0614(9) 0.0163(5) 0.0560(8) -0.0024(5) 0.0494(8) -0.0016(5)
O2W 0.0173(5) 0.0131(5) 0.0331(6) 0.0034(4) 0.0003(5) -0.0004(4)
O3W 0.0173(5) 0.0144(5) 0.0216(5) 0.0022(4) 0.0038(4) -0.0020(4)
O4W 0.0200(5) 0.0140(5) 0.0183(5) 0.0005(4) 0.0058(4) 0.0010(4)
O5W 0.0452(8) 0.0214(5) 0.0277(6) 0.0059(5) 0.0191(6) 0.0116(5)

loop_
_atom_type_symbol
_atom_type_description
_atom_type_scat_dispersion_real
_atom_type_scat_dispersion_imag
_atom_type_scat_source
C C 0.0033 0.0016 'International Tables Vol C Tables 4.2.6.8 and 6.1.1.4'
H H 0.0000 0.0000 'International Tables Vol C Tables 4.2.6.8 and 6.1.1.4'
N N 0.0061 0.0033 'International Tables Vol C Tables 4.2.6.8 and 6.1.1.4'
O O 0.0106 0.0060 'International Tables Vol C Tables 4.2.6.8 and 6.1.1.4'
Co Co 0.3494 0.9721 'International Tables Vol C Tables 4.2.6.8 and 6.1.1.4'

loop_
_geom_angle_atom_site_label_1
_geom_angle_atom_site_label_2
_geom_angle_atom_site_label_3
_geom_angle
O1W Co1 O2W 99.85(6)
O1W Co1 O1 106.95(5)
O2W Co1 O1 151.15(5)
O1W Co1 O4W 87.84(4)
O2W Co1 O4W 94.73(4)
O1 Co1 O4W 96.74(4)
O1W Co1 O3W 88.78(4)
O2W Co1 O3W 83.96(4)
O1 Co1 O3W 86.07(4)
O4W Co1 O3W 176.12(4)
O1W Co1 O2 165.42(5)
O2W Co1 O2 93.87(4)
O1 Co1 O2 60.73(4)
O4W Co1 O2 86.13(4)
O3W Co1 O2 97.59(4)
O1W Co1 C1 137.02(5)
O2W Co1 C1 122.93(5)
O1 Co1 C1 30.42(4)
O4W Co1 C1 92.18(4)
O3W Co1 C1 91.60(4)
O2 Co1 C1 30.32(4)
C1 O1 Co1 92.71(8)
C1 O2 Co1 85.96(8)
C10 N1 C14 121.21(12)
C10 N1 C9 119.43(12)
C14 N1 C9 119.30(12)
O2 C1 O1 120.57(13)
O2 C1 C2 120.46(12)
O1 C1 C2 118.96(12)
O2 C1 Co1 63.72(7)
O1 C1 Co1 56.87(7)
C2 C1 Co1 174.97(10)
C3 C2 C8 119.48(13)
C3 C2 C1 119.75(12)
C8 C2 C1 120.71(12)
C2 C3 C4 120.55(12)
O3 C5 O4 124.82(13)
O3 C5 C4 116.14(13)
O4 C5 C4 119.01(12)
C4 C6 C7 119.76(13)
C8 C7 C6 120.01(12)
C8 C7 C9 119.29(12)
C6 C7 C9 120.68(13)
C7 C8 C2 120.49(13)
N1 C9 C7 111.17(11)
N1 C14 C13 120.51(13)
N1 C10 C11 120.37(13)
C10 C11 C12 119.42(13)
C11 C12 C13 119.44(13)
C11 C12 C15 120.20(13)
C13 C12 C15 120.34(13)
C14 C13 C12 118.94(13)
C3 C4 C6 119.69(12)
C3 C4 C5 119.12(12)
C6 C4 C5 121.11(13)
O6 C15 O5 126.43(14)
O6 C15 C12 117.89(13)
O5 C15 C12 115.61(13)

loop_
_geom_bond_atom_site_label_1
_geom_bond_atom_site_label_2
_geom_bond_distance
Co1 O1W 2.0205(12)
Co1 O2W 2.0228(11)
Co1 O1 2.0950(11)
Co1 O4W 2.1133(10)
Co1 O3W 2.1296(10)
Co1 O2 2.2460(10)
Co1 C1 2.4988(14)
O1 C1 1.2665(17)
O2 C1 1.2646(17)
O3 C5 1.2511(18)
O4 C5 1.2637(18)
O5 C15 1.2554(18)
O6 C15 1.2367(18)
N1 C10 1.3450(18)
N1 C14 1.3490(19)
N1 C9 1.4926(17)
C1 C2 1.4980(19)
C2 C3 1.3895(19)
C2 C8 1.3948(19)
C3 C4 1.3955(19)
C5 C4 1.5112(19)
C6 C4 1.3967(19)
C6 C7 1.3984(19)
C7 C8 1.3865(19)
C7 C9 1.5109(18)
C14 C13 1.378(2)
C10 C11 1.375(2)
C11 C12 1.387(2)
C12 C13 1.390(2)
C12 C15 1.5131(19)
